data_2224774
loop_
_publ_author_name
'Goh, Jia Hao'
'Fun, Hoong-Kun'
'Vinayaka, A. C.'
'Kalluraya, B.'

_publ_section_title
(<i>E</i>)-4-(4-Hydroxy-3-methoxybenzylideneamino)-3-[1-(4-isobutylphenyl)ethyl]-1<i>H</i>-1,2,4-triazole-5(4<i>H</i>)-thione
_journal_coeditor_code SJ2704
_journal_issue 1
_journal_name_full 'Acta Crystallographica Section E'
_journal_page_first o89
_journal_page_last o90
_journal_paper_doi 10.1107/S160053680905209X
_journal_volume 66
_journal_year 2010
_chemical_formula_iupac 'C22 H26 N4 O2 S'
_chemical_formula_moiety 'C22 H26 N4 O2 S'
_chemical_formula_sum 'C22 H26 N4 O2 S'
_chemical_formula_weight 410.53
_chemical_name_systematic
;
(E)-4-(4-Hydroxy-3-methoxybenzylideneamino)-3-
[1-(4-isobutylphenyl)ethyl]-1H-1,2,4-triazole-5(4H)-thione
;
_space_group_IT_number 2
_symmetry_cell_setting triclinic
_symmetry_space_group_name_Hall '-P 1'
_symmetry_space_group_name_H-M 'P -1'
_atom_sites_solution_hydrogens geom
_atom_sites_solution_primary direct
_atom_sites_solution_secondary difmap
_audit_creation_method SHELXL-97
_cell_angle_alpha 69.048(2)
_cell_angle_beta 79.881(2)
_cell_angle_gamma 85.946(2)
_cell_formula_units_Z 4
_cell_length_a 9.8646(3)
_cell_length_b 14.2026(5)
_cell_length_c 16.6758(6)
_cell_measurement_reflns_used 9988
_cell_measurement_temperature 100.00(10)
_cell_measurement_theta_max 29.92
_cell_measurement_theta_min 2.48
_cell_volume 2147.83(13)
_computing_cell_refinement 'SAINT (Bruker, 2005)'
_computing_data_collection 'APEX2 (Bruker, 2005)'
_computing_data_reduction 'SAINT (Bruker, 2005)'
_computing_molecular_graphics 'SHELXTL (Sheldrick, 2008)'
_computing_publication_material
;
SHELXTL (Sheldrick, 2008) and PLATON (Spek, 2009)
;
_computing_structure_refinement 'SHELXTL (Sheldrick, 2008)'
_computing_structure_solution 'SHELXTL (Sheldrick, 2008)'
_diffrn_ambient_temperature 100.00(10)
_diffrn_measured_fraction_theta_full 0.985
_diffrn_measured_fraction_theta_max 0.985
_diffrn_measurement_device_type
;
Bruker SMART APEXII CCD area-detector diffractometer
;
_diffrn_measurement_method '\f and \w scans'
_diffrn_radiation_monochromator graphite
_diffrn_radiation_source 'fine-focus sealed tube'
_diffrn_radiation_type MoK\a
_diffrn_radiation_wavelength 0.71073
_diffrn_reflns_av_R_equivalents 0.0601
_diffrn_reflns_av_sigmaI/netI 0.0518
_diffrn_reflns_limit_h_max 11
_diffrn_reflns_limit_h_min -11
_diffrn_reflns_limit_k_max 16
_diffrn_reflns_limit_k_min -16
_diffrn_reflns_limit_l_max 19
_diffrn_reflns_limit_l_min -19
_diffrn_reflns_number 39640
_diffrn_reflns_theta_full 25.00
_diffrn_reflns_theta_max 25.00
_diffrn_reflns_theta_min 2.29
_diffrn_standards_number 0
_exptl_absorpt_coefficient_mu 0.176
_exptl_absorpt_correction_T_max 0.9739
_exptl_absorpt_correction_T_min 0.9476
_exptl_absorpt_correction_type multi-scan
_exptl_absorpt_process_details '(<i>SADABS</i>; Bruker, 2005)'
_exptl_crystal_colour colourless
_exptl_crystal_density_diffrn 1.270
_exptl_crystal_density_method 'not measured'
_exptl_crystal_description block
_exptl_crystal_F_000 872
_exptl_crystal_size_max 0.309
_exptl_crystal_size_mid 0.22
_exptl_crystal_size_min 0.151
_refine_diff_density_max 0.246
_refine_diff_density_min -0.253
_refine_ls_extinction_method none
_refine_ls_goodness_of_fit_ref 1.035
_refine_ls_hydrogen_treatment mixed
_refine_ls_matrix_type full
_refine_ls_number_parameters 571
_refine_ls_number_reflns 7435
_refine_ls_number_restraints 0
_refine_ls_restrained_S_all 1.035
_refine_ls_R_factor_all 0.0678
_refine_ls_R_factor_gt 0.0441
_refine_ls_shift/su_max 0.001
_refine_ls_shift/su_mean <0.001
_refine_ls_structure_factor_coef Fsqd
_refine_ls_weighting_details 'calc w=1/[\s^2^(Fo^2^)+(0.0383P)^2^+1.5959P] where P=(Fo^2^+2Fc^2^)/3'
_refine_ls_weighting_scheme calc
_refine_ls_wR_factor_gt 0.0961
_refine_ls_wR_factor_ref 0.1106
_reflns_number_gt 5503
_reflns_number_total 7435
_reflns_threshold_expression I>2\s(I)
_cod_data_source_file sj2704.cif
_cod_data_source_block I
_cod_depositor_comments
;
The following automatic conversions were performed:
'_symmetry_cell_setting' value 'Triclinic' changed to 'triclinic'
according to '/home/saulius/struct/CIF-dictionaries/cif_core.dic'
dictionary named 'cif_core.dic' version 2.4.1 from 2010-06-29.

Automatic conversion script
Id: cif_fix_enum 1527 2010-12-29 10:47:43Z saulius 

The following automatic conversions were performed:

'_symmetry_cell_setting' value 'Triclinic' changed to 'triclinic'
according to /home/saulius/struct/CIF-dictionaries/cif_core.dic
dictionary named 'cif_core.dic' version 2.4.1 from 2010-06-29.

Automatic conversion script
Id: cif_fix_values 1715 2011-07-08 13:25:40Z adriana 
;
_cod_database_code 2224774
_cod_database_fobs_code 2224774

loop_
_symmetry_equiv_pos_as_xyz
'x, y, z'
'-x, -y, -z'

loop_
_atom_site_type_symbol
_atom_site_label
_atom_site_fract_x
_atom_site_fract_y
_atom_site_fract_z
_atom_site_U_iso_or_equiv
_atom_site_adp_type
_atom_site_calc_flag
_atom_site_refinement_flags
_atom_site_occupancy
_atom_site_disorder_assembly
_atom_site_disorder_group
S S1A 0.14118(6) 1.03163(5) 0.30146(4) 0.02423(16) Uani d . 1 . .
O O1A 0.82404(16) 0.95561(12) -0.02253(10) 0.0245(4) Uani d . 1 . .
O O2A 0.87801(18) 1.15369(14) -0.06581(11) 0.0279(4) Uani d . 1 . .
N N1A 0.36062(18) 0.90569(15) 0.18842(12) 0.0211(5) Uani d . 1 . .
N N2A 0.24185(18) 0.87048(14) 0.25021(12) 0.0191(4) Uani d . 1 . .
N N3A 0.0621(2) 0.83823(15) 0.34536(13) 0.0224(5) Uani d . 1 . .
N N4A 0.09167(19) 0.75035(15) 0.32812(12) 0.0241(5) Uani d . 1 . .
C C1A 0.6112(2) 0.97179(17) 0.07204(14) 0.0197(5) Uani d . 1 . .
H H1AA 0.5897 0.9042 0.0876 0.024 Uiso calc R 1 . .
C C2A 0.7294(2) 1.01022(17) 0.01489(14) 0.0196(5) Uani d . 1 . .
C C3A 0.7613(2) 1.11248(17) -0.00986(14) 0.0199(5) Uani d . 1 . .
C C4A 0.6741(2) 1.17468(18) 0.02374(15) 0.0227(5) Uani d . 1 . .
H H4AA 0.6944 1.2426 0.0069 0.027 Uiso calc R 1 . .
C C5A 0.5561(2) 1.13561(18) 0.08250(15) 0.0234(6) Uani d . 1 . .
H H5AA 0.4986 1.1774 0.1058 0.028 Uiso calc R 1 . .
C C6A 0.5232(2) 1.03453(17) 0.10683(14) 0.0196(5) Uani d . 1 . .
C C7A 0.3988(2) 0.99654(18) 0.16938(15) 0.0218(5) Uani d . 1 . .
H H7AA 0.3472 1.0383 0.1955 0.026 Uiso calc R 1 . .
C C8A 0.1491(2) 0.91387(18) 0.29956(14) 0.0202(5) Uani d . 1 . .
C C9A 0.2026(2) 0.77220(18) 0.26948(15) 0.0220(5) Uani d . 1 . .
C C10A 0.2820(2) 0.70098(18) 0.23134(16) 0.0245(6) Uani d . 1 . .
H H10A 0.3051 0.7358 0.1683 0.029 Uiso calc R 1 . .
C C11A 0.4164(2) 0.66929(17) 0.26810(15) 0.0213(5) Uani d . 1 . .
C C12A 0.4173(2) 0.63440(17) 0.35689(15) 0.0238(6) Uani d . 1 . .
H H12A 0.3357 0.6333 0.3948 0.029 Uiso calc R 1 . .
C C13A 0.5383(2) 0.60111(17) 0.38975(16) 0.0249(6) Uani d . 1 . .
H H13A 0.5364 0.5786 0.4496 0.030 Uiso calc R 1 . .
C C14A 0.6620(2) 0.60045(17) 0.33603(16) 0.0242(6) Uani d . 1 . .
C C15A 0.6609(2) 0.63709(18) 0.24672(16) 0.0268(6) Uani d . 1 . .
H H15A 0.7429 0.6388 0.2089 0.032 Uiso calc R 1 . .
C C16A 0.5410(2) 0.67088(17) 0.21306(16) 0.0245(6) Uani d . 1 . .
H H16A 0.5434 0.6949 0.1531 0.029 Uiso calc R 1 . .
C C17A 0.7915(3) 0.55792(19) 0.37397(17) 0.0298(6) Uani d . 1 . .
H H17A 0.7869 0.5692 0.4284 0.036 Uiso calc R 1 . .
H H17B 0.8703 0.5943 0.3343 0.036 Uiso calc R 1 . .
C C18A 0.8138(2) 0.44485(18) 0.39067(15) 0.0247(6) Uani d . 1 . .
H H18A 0.7296 0.4097 0.4259 0.030 Uiso calc R 1 . .
C C19A 0.9313(3) 0.40483(19) 0.44231(18) 0.0336(6) Uani d . 1 . .
H H19A 0.9396 0.3332 0.4563 0.050 Uiso calc R 1 . .
H H19B 0.9126 0.4197 0.4950 0.050 Uiso calc R 1 . .
H H19C 1.0156 0.4364 0.4082 0.050 Uiso calc R 1 . .
C C20A 0.8408(3) 0.42227(19) 0.30693(17) 0.0358(7) Uani d . 1 . .
H H20A 0.8545 0.3510 0.3202 0.054 Uiso calc R 1 . .
H H20B 0.9217 0.4573 0.2707 0.054 Uiso calc R 1 . .
H H20C 0.7633 0.4442 0.2769 0.054 Uiso calc R 1 . .
C C21A 0.8043(3) 0.84942(18) 0.00711(18) 0.0314(6) Uani d . 1 . .
H H21A 0.8784 0.8193 -0.0214 0.047 Uiso calc R 1 . .
H H21B 0.7185 0.8360 -0.0062 0.047 Uiso calc R 1 . .
H H21C 0.8028 0.8214 0.0689 0.047 Uiso calc R 1 . .
C C22A 0.1956(3) 0.6086(2) 0.24750(18) 0.0335(6) Uani d . 1 . .
H H22A 0.1170 0.6294 0.2184 0.050 Uiso calc R 1 . .
H H22B 0.1654 0.5766 0.3089 0.050 Uiso calc R 1 . .
H H22C 0.2504 0.5620 0.2253 0.050 Uiso calc R 1 . .
S S1B 0.76869(7) 1.16289(5) 0.46186(4) 0.02935(17) Uani d . 1 . .
O O1B 0.12190(16) 0.86906(12) 0.82309(10) 0.0249(4) Uani d . 1 . .
O O2B 0.03960(17) 1.04132(15) 0.84371(11) 0.0272(4) Uani d . 1 . .
N N1B 0.55655(18) 0.96259(14) 0.59078(12) 0.0204(4) Uani d . 1 . .
N N2B 0.67979(18) 0.96233(14) 0.53497(12) 0.0199(4) Uani d . 1 . .
N N3B 0.8661(2) 0.98759(16) 0.44571(13) 0.0234(5) Uani d . 1 . .
N N4B 0.83900(19) 0.88679(15) 0.46948(12) 0.0227(5) Uani d . 1 . .
C C1B 0.3228(2) 0.94956(18) 0.71665(14) 0.0203(5) Uani d . 1 . .
H H1BA 0.3510 0.8909 0.7056 0.024 Uiso calc R 1 . .
C C2B 0.2040(2) 0.95066(18) 0.77424(14) 0.0208(5) Uani d . 1 . .
C C3B 0.1595(2) 1.04026(18) 0.78779(14) 0.0213(5) Uani d . 1 . .
C C4B 0.2352(2) 1.12697(18) 0.74649(14) 0.0216(5) Uani d . 1 . .
H H4BA 0.2044 1.1865 0.7554 0.026 Uiso calc R 1 . .
C C5B 0.3578(2) 1.12518(18) 0.69152(14) 0.0210(5) Uani d . 1 . .
H H5BA 0.4115 1.1828 0.6656 0.025 Uiso calc R 1 . .
C C6B 0.4004(2) 1.03784(17) 0.67511(14) 0.0194(5) Uani d . 1 . .
C C7B 0.5282(2) 1.03830(18) 0.61510(14) 0.0198(5) Uani d . 1 . .
H H7BA 0.5877 1.0928 0.5951 0.024 Uiso calc R 1 . .
C C8B 0.7711(2) 1.03861(18) 0.48228(14) 0.0221(5) Uani d . 1 . .
C C9B 0.7242(2) 0.87318(18) 0.52375(14) 0.0208(5) Uani d . 1 . .
C C10B 0.6490(2) 0.77595(17) 0.57006(15) 0.0217(5) Uani d . 1 . .
H H10B 0.5516 0.7886 0.5643 0.026 Uiso calc R 1 . .
C C11B 0.6591(2) 0.73653(17) 0.66668(15) 0.0226(5) Uani d . 1 . .
C C12B 0.7824(3) 0.73933(19) 0.69533(16) 0.0299(6) Uani d . 1 . .
H H12B 0.8604 0.7660 0.6550 0.036 Uiso calc R 1 . .
C C13B 0.7903(3) 0.7030(2) 0.78281(17) 0.0342(6) Uani d . 1 . .
H H13B 0.8738 0.7061 0.8003 0.041 Uiso calc R 1 . .
C C14B 0.6771(3) 0.66181(19) 0.84572(16) 0.0300(6) Uani d . 1 A .
C C15B 0.5549(3) 0.6571(2) 0.81633(17) 0.0348(7) Uani d . 1 . .
H H15B 0.4778 0.6284 0.8566 0.042 Uiso calc R 1 . .
C C16B 0.5456(3) 0.6942(2) 0.72841(16) 0.0318(6) Uani d . 1 . .
H H16B 0.4625 0.6907 0.7107 0.038 Uiso calc R 1 . .
C C17B 0.6842(3) 0.6274(2) 0.94214(16) 0.0355(7) Uani d . 1 . .
H H17C 0.5972 0.5962 0.9741 0.043 Uiso calc PR 0.785(6) A 1
H H17D 0.6932 0.6867 0.9567 0.043 Uiso calc PR 0.785(6) A 1
H H17E 0.5945 0.6355 0.9725 0.043 Uiso d PR 0.215(6) A 2
H H17F 0.7458 0.6709 0.9510 0.043 Uiso d PR 0.215(6) A 2
C C18B 0.7994(5) 0.5541(3) 0.9742(2) 0.0301(10) Uani d P 0.785(6) A 1
H H18B 0.8865 0.5840 0.9390 0.036 Uiso calc PR 0.785(6) A 1
C C19B 0.7853(5) 0.4535(3) 0.9638(3) 0.0417(12) Uani d P 0.785(6) A 1
H H19D 0.7824 0.4643 0.9039 0.062 Uiso calc PR 0.785(6) A 1
H H19E 0.7020 0.4214 0.9992 0.062 Uiso calc PR 0.785(6) A 1
H H19F 0.8628 0.4111 0.9817 0.062 Uiso calc PR 0.785(6) A 1
C C20B 0.8060(6) 0.5394(4) 1.0684(2) 0.0390(11) Uani d P 0.785(6) A 1
H H20D 0.8794 0.4932 1.0877 0.059 Uiso calc PR 0.785(6) A 1
H H20E 0.7202 0.5126 1.1042 0.059 Uiso calc PR 0.785(6) A 1
H H20F 0.8225 0.6030 1.0728 0.059 Uiso calc PR 0.785(6) A 1
C C18C 0.7281(19) 0.5229(13) 0.9807(9) 0.032(4) Uani d P 0.215(6) A 2
H H18C 0.6539 0.4816 0.9789 0.038 Uiso calc PR 0.215(6) A 2
C C19C 0.855(2) 0.4920(12) 0.9330(10) 0.0417(12) Uani d P 0.215(6) A 2
H H19G 0.8422 0.5027 0.8746 0.062 Uiso calc PR 0.215(6) A 2
H H19H 0.8741 0.4219 0.9621 0.062 Uiso calc PR 0.215(6) A 2
H H19I 0.9313 0.5315 0.9314 0.062 Uiso calc PR 0.215(6) A 2
C C20C 0.7302(17) 0.5010(13) 1.0787(9) 0.037(4) Uani d P 0.215(6) A 2
H H20G 0.7433 0.4300 1.1077 0.056 Uiso calc PR 0.215(6) A 2
H H20H 0.6443 0.5222 1.1045 0.056 Uiso calc PR 0.215(6) A 2
H H20I 0.8043 0.5373 1.0845 0.056 Uiso calc PR 0.215(6) A 2
C C21B 0.1587(3) 0.77692(19) 0.80815(18) 0.0338(6) Uani d . 1 . .
H H21D 0.0948 0.7253 0.8454 0.051 Uiso calc R 1 . .
H H21E 0.2500 0.7570 0.8206 0.051 Uiso calc R 1 . .
H H21F 0.1560 0.7865 0.7485 0.051 Uiso calc R 1 . .
C C22B 0.7028(3) 0.69751(19) 0.52920(17) 0.0308(6) Uani d . 1 . .
H H22D 0.6911 0.7221 0.4692 0.046 Uiso calc R 1 . .
H H22E 0.6525 0.6361 0.5596 0.046 Uiso calc R 1 . .
H H22F 0.7988 0.6849 0.5331 0.046 Uiso calc R 1 . .
H H1N3 0.001(3) 0.837(2) 0.3856(18) 0.040(9) Uiso d . 1 . .
H H2N3 0.938(3) 1.0140(19) 0.4079(16) 0.029(7) Uiso d . 1 . .
H H1O2 0.912(3) 1.111(2) -0.0781(19) 0.036(9) Uiso d . 1 . .
H H2O2 0.006(3) 0.984(2) 0.8625(19) 0.047(10) Uiso d . 1 . .

loop_
_atom_site_aniso_label
_atom_site_aniso_U_11
_atom_site_aniso_U_22
_atom_site_aniso_U_33
_atom_site_aniso_U_12
_atom_site_aniso_U_13
_atom_site_aniso_U_23
S1A 0.0174(3) 0.0280(4) 0.0254(3) 0.0006(3) 0.0021(3) -0.0098(3)
O1A 0.0181(9) 0.0224(9) 0.0300(9) 0.0023(7) 0.0054(7) -0.0103(8)
O2A 0.0225(10) 0.0256(10) 0.0305(10) -0.0032(8) 0.0067(8) -0.0081(9)
N1A 0.0126(10) 0.0290(12) 0.0183(10) -0.0001(9) -0.0002(8) -0.0056(9)
N2A 0.0122(10) 0.0237(11) 0.0185(10) 0.0005(8) -0.0001(8) -0.0052(9)
N3A 0.0166(11) 0.0283(12) 0.0202(11) -0.0001(9) 0.0020(9) -0.0082(10)
N4A 0.0177(11) 0.0279(12) 0.0252(11) -0.0002(9) -0.0014(9) -0.0086(9)
C1A 0.0180(13) 0.0200(13) 0.0196(12) -0.0012(10) -0.0044(10) -0.0042(10)
C2A 0.0155(12) 0.0244(14) 0.0182(12) 0.0041(10) -0.0033(10) -0.0070(10)
C3A 0.0165(12) 0.0244(14) 0.0154(12) -0.0013(10) -0.0016(10) -0.0032(10)
C4A 0.0242(13) 0.0199(13) 0.0219(13) 0.0006(10) -0.0031(10) -0.0051(11)
C5A 0.0200(13) 0.0282(14) 0.0234(13) 0.0054(11) -0.0031(10) -0.0121(11)
C6A 0.0164(12) 0.0251(14) 0.0168(12) 0.0011(10) -0.0029(10) -0.0068(10)
C7A 0.0181(13) 0.0256(15) 0.0206(13) 0.0030(11) -0.0025(10) -0.0076(11)
C8A 0.0124(12) 0.0291(14) 0.0169(12) 0.0024(10) -0.0031(9) -0.0057(11)
C9A 0.0162(12) 0.0293(15) 0.0189(12) 0.0011(10) -0.0044(10) -0.0061(11)
C10A 0.0226(13) 0.0274(14) 0.0229(13) 0.0004(11) -0.0007(10) -0.0097(11)
C11A 0.0205(13) 0.0176(13) 0.0255(13) 0.0002(10) -0.0026(10) -0.0077(11)
C12A 0.0214(13) 0.0222(13) 0.0251(13) -0.0028(10) 0.0016(10) -0.0070(11)
C13A 0.0276(14) 0.0207(13) 0.0242(13) -0.0006(11) -0.0056(11) -0.0044(11)
C14A 0.0237(13) 0.0161(13) 0.0332(15) -0.0005(10) -0.0043(11) -0.0091(11)
C15A 0.0197(13) 0.0234(14) 0.0355(15) 0.0002(11) 0.0022(11) -0.0113(12)
C16A 0.0251(14) 0.0216(13) 0.0235(13) 0.0016(11) -0.0013(11) -0.0054(11)
C17A 0.0227(14) 0.0287(15) 0.0391(16) 0.0019(11) -0.0075(11) -0.0126(12)
C18A 0.0221(13) 0.0214(13) 0.0270(14) 0.0002(10) -0.0030(11) -0.0047(11)
C19A 0.0286(15) 0.0276(15) 0.0407(16) 0.0033(12) -0.0094(12) -0.0062(13)
C20A 0.0474(18) 0.0223(14) 0.0339(16) 0.0079(13) -0.0063(13) -0.0067(12)
C21A 0.0244(14) 0.0223(14) 0.0457(17) 0.0024(11) 0.0032(12) -0.0146(13)
C22A 0.0279(15) 0.0364(16) 0.0415(16) 0.0011(12) -0.0054(12) -0.0205(13)
S1B 0.0273(4) 0.0275(4) 0.0281(4) -0.0055(3) 0.0048(3) -0.0069(3)
O1B 0.0181(9) 0.0238(9) 0.0265(9) -0.0047(7) 0.0018(7) -0.0029(8)
O2B 0.0165(9) 0.0348(12) 0.0268(10) -0.0016(8) 0.0063(7) -0.0111(9)
N1B 0.0113(10) 0.0276(12) 0.0195(10) 0.0002(8) 0.0012(8) -0.0066(9)
N2B 0.0137(10) 0.0256(11) 0.0180(10) -0.0003(8) 0.0002(8) -0.0060(9)
N3B 0.0136(11) 0.0312(13) 0.0231(11) -0.0010(9) 0.0028(9) -0.0091(10)
N4B 0.0170(11) 0.0295(12) 0.0210(11) 0.0023(9) -0.0023(8) -0.0090(9)
C1B 0.0176(12) 0.0220(13) 0.0207(12) 0.0026(10) -0.0024(10) -0.0075(11)
C2B 0.0157(12) 0.0247(14) 0.0189(12) -0.0031(10) -0.0044(10) -0.0028(11)
C3B 0.0165(12) 0.0291(14) 0.0157(12) 0.0016(10) -0.0015(10) -0.0058(11)
C4B 0.0213(13) 0.0238(14) 0.0205(12) 0.0031(10) -0.0029(10) -0.0098(11)
C5B 0.0192(13) 0.0226(13) 0.0189(12) -0.0015(10) -0.0031(10) -0.0041(10)
C6B 0.0157(12) 0.0240(13) 0.0159(12) -0.0002(10) -0.0033(9) -0.0036(10)
C7B 0.0159(12) 0.0237(13) 0.0181(12) 0.0003(10) -0.0030(10) -0.0054(11)
C8B 0.0147(12) 0.0332(15) 0.0166(12) -0.0026(11) -0.0011(10) -0.0068(11)
C9B 0.0164(12) 0.0277(14) 0.0202(12) 0.0062(10) -0.0058(10) -0.0106(11)
C10B 0.0165(12) 0.0245(14) 0.0241(13) 0.0011(10) -0.0037(10) -0.0088(11)
C11B 0.0218(13) 0.0182(13) 0.0267(13) 0.0046(10) -0.0034(10) -0.0078(11)
C12B 0.0258(14) 0.0330(15) 0.0261(14) -0.0036(12) -0.0055(11) -0.0034(12)
C13B 0.0354(16) 0.0362(16) 0.0307(15) -0.0044(13) -0.0133(12) -0.0070(13)
C14B 0.0360(16) 0.0268(15) 0.0279(14) 0.0054(12) -0.0042(12) -0.0120(12)
C15B 0.0288(15) 0.0400(17) 0.0271(15) 0.0015(12) 0.0040(12) -0.0059(13)
C16B 0.0204(14) 0.0397(16) 0.0315(15) 0.0012(12) -0.0015(11) -0.0095(13)
C17B 0.0476(18) 0.0315(16) 0.0265(14) 0.0080(13) -0.0068(13) -0.0103(12)
C18B 0.038(3) 0.026(2) 0.025(2) -0.004(2) -0.0014(19) -0.0080(17)
C19B 0.069(3) 0.025(2) 0.031(2) 0.004(2) -0.007(2) -0.0104(19)
C20B 0.053(3) 0.036(3) 0.026(2) 0.000(2) -0.009(2) -0.0090(19)
C18C 0.030(9) 0.030(10) 0.030(8) 0.007(7) -0.013(7) -0.001(7)
C19C 0.069(3) 0.025(2) 0.031(2) 0.004(2) -0.007(2) -0.0104(19)
C20C 0.030(9) 0.028(9) 0.036(8) 0.013(7) -0.008(7) 0.008(7)
C21B 0.0279(15) 0.0279(15) 0.0401(16) -0.0082(12) 0.0020(12) -0.0075(13)
C22B 0.0331(15) 0.0316(15) 0.0297(15) 0.0060(12) -0.0090(12) -0.0124(12)

loop_
_atom_type_symbol
_atom_type_description
_atom_type_scat_dispersion_real
_atom_type_scat_dispersion_imag
_atom_type_scat_source
C C 0.0033 0.0016 'International Tables Vol C Tables 4.2.6.8 and 6.1.1.4'
H H 0.0000 0.0000 'International Tables Vol C Tables 4.2.6.8 and 6.1.1.4'
N N 0.0061 0.0033 'International Tables Vol C Tables 4.2.6.8 and 6.1.1.4'
O O 0.0106 0.0060 'International Tables Vol C Tables 4.2.6.8 and 6.1.1.4'
S S 0.1246 0.1234 'International Tables Vol C Tables 4.2.6.8 and 6.1.1.4'

loop_
_geom_angle_atom_site_label_1
_geom_angle_atom_site_label_2
_geom_angle_atom_site_label_3
_geom_angle_site_symmetry_1
_geom_angle_site_symmetry_3
_geom_angle
_geom_angle_publ_flag
C2A O1A C21A . . 117.01(17) ?
C3A O2A H1O2 . . 104(2) ?
C7A N1A N2A . . 118.84(19) ?
C8A N2A C9A . . 108.79(18) ?
C8A N2A N1A . . 133.50(19) ?
C9A N2A N1A . . 117.71(18) ?
C8A N3A N4A . . 114.89(19) ?
C8A N3A H1N3 . . 126(2) ?
N4A N3A H1N3 . . 118(2) ?
C9A N4A N3A . . 103.57(19) ?
C2A C1A C6A . . 120.0(2) ?
C2A C1A H1AA . . 120.0 ?
C6A C1A H1AA . . 120.0 ?
C1A C2A O1A . . 125.1(2) ?
C1A C2A C3A . . 120.3(2) ?
O1A C2A C3A . . 114.67(19) ?
O2A C3A C4A . . 117.9(2) ?
O2A C3A C2A . . 122.3(2) ?
C4A C3A C2A . . 119.8(2) ?
C3A C4A C5A . . 119.9(2) ?
C3A C4A H4AA . . 120.0 ?
C5A C4A H4AA . . 120.0 ?
C4A C5A C6A . . 120.5(2) ?
C4A C5A H5AA . . 119.7 ?
C6A C5A H5AA . . 119.7 ?
C5A C6A C1A . . 119.4(2) ?
C5A C6A C7A . . 118.6(2) ?
C1A C6A C7A . . 121.9(2) ?
N1A C7A C6A . . 120.1(2) ?
N1A C7A H7AA . . 120.0 ?
C6A C7A H7AA . . 120.0 ?
N3A C8A N2A . . 102.15(19) ?
N3A C8A S1A . . 127.63(17) ?
N2A C8A S1A . . 130.20(18) ?
N4A C9A N2A . . 110.6(2) ?
N4A C9A C10A . . 125.6(2) ?
N2A C9A C10A . . 123.8(2) ?
C9A C10A C11A . . 110.58(19) ?
C9A C10A C22A . . 110.9(2) ?
C11A C10A C22A . . 110.7(2) ?
C9A C10A H10A . . 108.2 ?
C11A C10A H10A . . 108.2 ?
C22A C10A H10A . . 108.2 ?
C12A C11A C16A . . 118.0(2) ?
C12A C11A C10A . . 121.1(2) ?
C16A C11A C10A . . 120.8(2) ?
C13A C12A C11A . . 120.7(2) ?
C13A C12A H12A . . 119.6 ?
C11A C12A H12A . . 119.6 ?
C14A C13A C12A . . 121.8(2) ?
C14A C13A H13A . . 119.1 ?
C12A C13A H13A . . 119.1 ?
C13A C14A C15A . . 117.3(2) ?
C13A C14A C17A . . 120.7(2) ?
C15A C14A C17A . . 122.0(2) ?
C16A C15A C14A . . 121.5(2) ?
C16A C15A H15A . . 119.2 ?
C14A C15A H15A . . 119.2 ?
C15A C16A C11A . . 120.6(2) ?
C15A C16A H16A . . 119.7 ?
C11A C16A H16A . . 119.7 ?
C14A C17A C18A . . 113.7(2) ?
C14A C17A H17A . . 108.8 ?
C18A C17A H17A . . 108.8 ?
C14A C17A H17B . . 108.8 ?
C18A C17A H17B . . 108.8 ?
H17A C17A H17B . . 107.7 ?
C20A C18A C19A . . 110.5(2) ?
C20A C18A C17A . . 112.2(2) ?
C19A C18A C17A . . 110.2(2) ?
C20A C18A H18A . . 108.0 ?
C19A C18A H18A . . 108.0 ?
C17A C18A H18A . . 108.0 ?
C18A C19A H19A . . 109.5 ?
C18A C19A H19B . . 109.5 ?
H19A C19A H19B . . 109.5 ?
C18A C19A H19C . . 109.5 ?
H19A C19A H19C . . 109.5 ?
H19B C19A H19C . . 109.5 ?
C18A C20A H20A . . 109.5 ?
C18A C20A H20B . . 109.5 ?
H20A C20A H20B . . 109.5 ?
C18A C20A H20C . . 109.5 ?
H20A C20A H20C . . 109.5 ?
H20B C20A H20C . . 109.5 ?
O1A C21A H21A . . 109.5 ?
O1A C21A H21B . . 109.5 ?
H21A C21A H21B . . 109.5 ?
O1A C21A H21C . . 109.5 ?
H21A C21A H21C . . 109.5 ?
H21B C21A H21C . . 109.5 ?
C10A C22A H22A . . 109.5 ?
C10A C22A H22B . . 109.5 ?
H22A C22A H22B . . 109.5 ?
C10A C22A H22C . . 109.5 ?
H22A C22A H22C . . 109.5 ?
H22B C22A H22C . . 109.5 ?
C2B O1B C21B . . 116.45(18) ?
C3B O2B H2O2 . . 108(2) ?
C7B N1B N2B . . 118.68(19) ?
C9B N2B C8B . . 109.26(18) ?
C9B N2B N1B . . 118.38(18) ?
C8B N2B N1B . . 132.31(19) ?
C8B N3B N4B . . 114.66(19) ?
C8B N3B H2N3 . . 125.0(17) ?
N4B N3B H2N3 . . 120.3(17) ?
C9B N4B N3B . . 104.41(18) ?
C2B C1B C6B . . 119.3(2) ?
C2B C1B H1BA . . 120.4 ?
C6B C1B H1BA . . 120.4 ?
O1B C2B C1B . . 125.8(2) ?
O1B C2B C3B . . 114.27(19) ?
C1B C2B C3B . . 119.9(2) ?
O2B C3B C4B . . 119.7(2) ?
O2B C3B C2B . . 119.6(2) ?
C4B C3B C2B . . 120.7(2) ?
C3B C4B C5B . . 119.6(2) ?
C3B C4B H4BA . . 120.2 ?
C5B C4B H4BA . . 120.2 ?
C6B C5B C4B . . 120.2(2) ?
C6B C5B H5BA . . 119.9 ?
C4B C5B H5BA . . 119.9 ?
C5B C6B C1B . . 120.2(2) ?
C5B C6B C7B . . 119.3(2) ?
C1B C6B C7B . . 120.4(2) ?
N1B C7B C6B . . 118.8(2) ?
N1B C7B H7BA . . 120.6 ?
C6B C7B H7BA . . 120.6 ?
N3B C8B N2B . . 101.5(2) ?
N3B C8B S1B . . 126.27(18) ?
N2B C8B S1B . . 132.20(17) ?
N4B C9B N2B . . 110.2(2) ?
N4B C9B C10B . . 126.5(2) ?
N2B C9B C10B . . 123.29(19) ?
C9B C10B C22B . . 110.97(19) ?
C9B C10B C11B . . 110.98(19) ?
C22B C10B C11B . . 110.61(19) ?
C9B C10B H10B . . 108.1 ?
C22B C10B H10B . . 108.1 ?
C11B C10B H10B . . 108.1 ?
C16B C11B C12B . . 118.2(2) ?
C16B C11B C10B . . 120.5(2) ?
C12B C11B C10B . . 121.3(2) ?
C13B C12B C11B . . 120.7(2) ?
C13B C12B H12B . . 119.6 ?
C11B C12B H12B . . 119.6 ?
C12B C13B C14B . . 122.0(2) ?
C12B C13B H13B . . 119.0 ?
C14B C13B H13B . . 119.0 ?
C13B C14B C15B . . 116.9(2) ?
C13B C14B C17B . . 121.7(2) ?
C15B C14B C17B . . 121.3(2) ?
C16B C15B C14B . . 121.5(2) ?
C16B C15B H15B . . 119.2 ?
C14B C15B H15B . . 119.2 ?
C11B C16B C15B . . 120.7(2) ?
C11B C16B H16B . . 119.7 ?
C15B C16B H16B . . 119.7 ?
C18C C17B C14B . . 114.9(6) ?
C18C C17B C18B . . 32.2(7) ?
C14B C17B C18B . . 116.8(2) ?
C18C C17B H17C . . 79.2 ?
C14B C17B H17C . . 108.1 ?
C18B C17B H17C . . 108.1 ?
C18C C17B H17D . . 131.9 ?
C14B C17B H17D . . 108.1 ?
C18B C17B H17D . . 108.1 ?
H17C C17B H17D . . 107.3 ?
C18C C17B H17E . . 108.1 ?
C14B C17B H17E . . 108.5 ?
C18B C17B H17E . . 129.5 ?
H17C C17B H17E . . 33.0 ?
H17D C17B H17E . . 76.2 ?
C18C C17B H17F . . 109.2 ?
C14B C17B H17F . . 108.5 ?
C18B C17B H17F . . 78.9 ?
H17C C17B H17F . . 133.8 ?
H17D C17B H17F . . 33.6 ?
H17E C17B H17F . . 107.5 ?
C19B C18B C17B . . 112.3(4) ?
C19B C18B C20B . . 110.8(3) ?
C17B C18B C20B . . 110.4(3) ?
C19B C18B H18B . . 107.7 ?
C17B C18B H18B . . 107.7 ?
C20B C18B H18B . . 107.7 ?
C17B C18C C19C . . 115.6(14) ?
C17B C18C C20C . . 107.9(11) ?
C19C C18C C20C . . 115.0(12) ?
C17B C18C H18C . . 105.8 ?
C19C C18C H18C . . 105.8 ?
C20C C18C H18C . . 105.8 ?
C18C C19C H19G . . 109.5 ?
C18C C19C H19H . . 109.5 ?
H19G C19C H19H . . 109.5 ?
C18C C19C H19I . . 109.5 ?
H19G C19C H19I . . 109.5 ?
H19H C19C H19I . . 109.5 ?
C18C C20C H20G . . 109.5 ?
C18C C20C H20H . . 109.5 ?
H20G C20C H20H . . 109.5 ?
C18C C20C H20I . . 109.5 ?
H20G C20C H20I . . 109.5 ?
H20H C20C H20I . . 109.5 ?
O1B C21B H21D . . 109.5 ?
O1B C21B H21E . . 109.5 ?
H21D C21B H21E . . 109.5 ?
O1B C21B H21F . . 109.5 ?
H21D C21B H21F . . 109.5 ?
H21E C21B H21F . . 109.5 ?
C10B C22B H22D . . 109.5 ?
C10B C22B H22E . . 109.5 ?
H22D C22B H22E . . 109.5 ?
C10B C22B H22F . . 109.5 ?
H22D C22B H22F . . 109.5 ?
H22E C22B H22F . . 109.5 ?

loop_
_geom_bond_atom_site_label_1
_geom_bond_atom_site_label_2
_geom_bond_site_symmetry_2
_geom_bond_distance
_geom_bond_publ_flag
S1A C8A . 1.680(2) ?
O1A C2A . 1.379(3) ?
O1A C21A . 1.425(3) ?
O2A C3A . 1.366(3) ?
O2A H1O2 . 0.75(3) ?
N1A C7A . 1.281(3) ?
N1A N2A . 1.405(2) ?
N2A C8A . 1.383(3) ?
N2A C9A . 1.383(3) ?
N3A C8A . 1.337(3) ?
N3A N4A . 1.379(3) ?
N3A H1N3 . 0.81(3) ?
N4A C9A . 1.306(3) ?
C1A C2A . 1.375(3) ?
C1A C6A . 1.403(3) ?
C1A H1AA . 0.9300 ?
C2A C3A . 1.403(3) ?
C3A C4A . 1.383(3) ?
C4A C5A . 1.387(3) ?
C4A H4AA . 0.9300 ?
C5A C6A . 1.391(3) ?
C5A H5AA . 0.9300 ?
C6A C7A . 1.458(3) ?
C7A H7AA . 0.9300 ?
C9A C10A . 1.488(3) ?
C10A C11A . 1.530(3) ?
C10A C22A . 1.530(3) ?
C10A H10A . 0.9800 ?
C11A C12A . 1.385(3) ?
C11A C16A . 1.396(3) ?
C12A C13A . 1.383(3) ?
C12A H12A . 0.9300 ?
C13A C14A . 1.383(3) ?
C13A H13A . 0.9300 ?
C14A C15A . 1.393(3) ?
C14A C17A . 1.516(3) ?
C15A C16A . 1.380(3) ?
C15A H15A . 0.9300 ?
C16A H16A . 0.9300 ?
C17A C18A . 1.535(3) ?
C17A H17A . 0.9700 ?
C17A H17B . 0.9700 ?
C18A C20A . 1.517(3) ?
C18A C19A . 1.521(3) ?
C18A H18A . 0.9800 ?
C19A H19A . 0.9600 ?
C19A H19B . 0.9600 ?
C19A H19C . 0.9600 ?
C20A H20A . 0.9600 ?
C20A H20B . 0.9600 ?
C20A H20C . 0.9600 ?
C21A H21A . 0.9600 ?
C21A H21B . 0.9600 ?
C21A H21C . 0.9600 ?
C22A H22A . 0.9600 ?
C22A H22B . 0.9600 ?
C22A H22C . 0.9600 ?
S1B C8B . 1.673(3) ?
O1B C2B . 1.374(3) ?
O1B C21B . 1.428(3) ?
O2B C3B . 1.375(3) ?
O2B H2O2 . 0.83(3) ?
N1B C7B . 1.276(3) ?
N1B N2B . 1.396(2) ?
N2B C9B . 1.376(3) ?
N2B C8B . 1.392(3) ?
N3B C8B . 1.339(3) ?
N3B N4B . 1.374(3) ?
N3B H2N3 . 0.87(3) ?
N4B C9B . 1.298(3) ?
C1B C2B . 1.381(3) ?
C1B C6B . 1.402(3) ?
C1B H1BA . 0.9300 ?
C2B C3B . 1.398(3) ?
C3B C4B . 1.375(3) ?
C4B C5B . 1.388(3) ?
C4B H4BA . 0.9300 ?
C5B C6B . 1.385(3) ?
C5B H5BA . 0.9300 ?
C6B C7B . 1.465(3) ?
C7B H7BA . 0.9300 ?
C9B C10B . 1.495(3) ?
C10B C22B . 1.523(3) ?
C10B C11B . 1.524(3) ?
C10B H10B . 0.9800 ?
C11B C16B . 1.387(3) ?
C11B C12B . 1.390(3) ?
C12B C13B . 1.377(3) ?
C12B H12B . 0.9300 ?
C13B C14B . 1.389(4) ?
C13B H13B . 0.9300 ?
C14B C15B . 1.393(4) ?
C14B C17B . 1.517(3) ?
C15B C16B . 1.387(4) ?
C15B H15B . 0.9300 ?
C16B H16B . 0.9300 ?
C17B C18C . 1.460(15) ?
C17B C18B . 1.520(5) ?
C17B H17C . 0.9700 ?
C17B H17D . 0.9700 ?
C17B H17E . 0.9602 ?
C17B H17F . 0.9599 ?
C18B C19B . 1.518(6) ?
C18B C20B . 1.521(5) ?
C18B H18B . 0.9800 ?
C19B H19D . 0.9600 ?
C19B H19E . 0.9600 ?
C19B H19F . 0.9600 ?
C20B H20D . 0.9600 ?
C20B H20E . 0.9600 ?
C20B H20F . 0.9600 ?
C18C C19C . 1.49(2) ?
C18C C20C . 1.55(2) ?
C18C H18C . 0.9800 ?
C19C H19G . 0.9600 ?
C19C H19H . 0.9600 ?
C19C H19I . 0.9600 ?
C20C H20G . 0.9600 ?
C20C H20H . 0.9600 ?
C20C H20I . 0.9600 ?
C21B H21D . 0.9600 ?
C21B H21E . 0.9600 ?
C21B H21F . 0.9600 ?
C22B H22D . 0.9600 ?
C22B H22E . 0.9600 ?
C22B H22F . 0.9600 ?

loop_
_geom_hbond_atom_site_label_D
_geom_hbond_atom_site_label_H
_geom_hbond_atom_site_label_A
_geom_hbond_site_symmetry_A
_geom_hbond_distance_DH
_geom_hbond_distance_HA
_geom_hbond_distance_DA
_geom_hbond_angle_DHA
_geom_hbond_publ_flag
N3A H1N3 N4B 1_455 0.82(3) 2.19(3) 2.968(3) 161(3) yes
N3B H2N3 S1A 1_655 0.87(3) 2.39(3) 3.227(2) 161(3) yes
O2A H1O2 O2B 1_654 0.75(3) 2.11(3) 2.808(3) 157(3) yes
C7A H7AA S1A . 0.9300 2.4300 3.193(2) 139.00 yes
C7B H7BA S1B . 0.9300 2.5300 3.243(2) 134.00 yes
C5B H5BA Cg1 2_676 0.9300 2.9100 3.660(3) 139.00 yes

loop_
_geom_torsion_atom_site_label_1
_geom_torsion_atom_site_label_2
_geom_torsion_atom_site_label_3
_geom_torsion_atom_site_label_4
_geom_torsion_site_symmetry_1
_geom_torsion_site_symmetry_2
_geom_torsion_site_symmetry_3
_geom_torsion_site_symmetry_4
_geom_torsion
_geom_torsion_publ_flag
C7A N1A N2A C8A . . . . -0.3(3) ?
C7A N1A N2A C9A . . . . 179.9(2) ?
C8A N3A N4A C9A . . . . 0.5(3) ?
C6A C1A C2A O1A . . . . 179.2(2) ?
C6A C1A C2A C3A . . . . -1.0(3) ?
C21A O1A C2A C1A . . . . -6.5(3) ?
C21A O1A C2A C3A . . . . 173.7(2) ?
C1A C2A C3A O2A . . . . 179.4(2) ?
O1A C2A C3A O2A . . . . -0.7(3) ?
C1A C2A C3A C4A . . . . 0.4(3) ?
O1A C2A C3A C4A . . . . -179.8(2) ?
O2A C3A C4A C5A . . . . -178.4(2) ?
C2A C3A C4A C5A . . . . 0.8(3) ?
C3A C4A C5A C6A . . . . -1.2(3) ?
C4A C5A C6A C1A . . . . 0.6(3) ?
C4A C5A C6A C7A . . . . 179.5(2) ?
C2A C1A C6A C5A . . . . 0.5(3) ?
C2A C1A C6A C7A . . . . -178.3(2) ?
N2A N1A C7A C6A . . . . 178.74(19) ?
C5A C6A C7A N1A . . . . 175.1(2) ?
C1A C6A C7A N1A . . . . -6.1(3) ?
N4A N3A C8A N2A . . . . -0.7(2) ?
N4A N3A C8A S1A . . . . 177.76(17) ?
C9A N2A C8A N3A . . . . 0.6(2) ?
N1A N2A C8A N3A . . . . -179.3(2) ?
C9A N2A C8A S1A . . . . -177.78(18) ?
N1A N2A C8A S1A . . . . 2.3(4) ?
N3A N4A C9A N2A . . . . -0.1(2) ?
N3A N4A C9A C10A . . . . 176.8(2) ?
C8A N2A C9A N4A . . . . -0.4(3) ?
N1A N2A C9A N4A . . . . 179.54(18) ?
C8A N2A C9A C10A . . . . -177.3(2) ?
N1A N2A C9A C10A . . . . 2.6(3) ?
N4A C9A C10A C11A . . . . -105.8(3) ?
N2A C9A C10A C11A . . . . 70.7(3) ?
N4A C9A C10A C22A . . . . 17.4(3) ?
N2A C9A C10A C22A . . . . -166.1(2) ?
C9A C10A C11A C12A . . . . 50.2(3) ?
C22A C10A C11A C12A . . . . -73.0(3) ?
C9A C10A C11A C16A . . . . -132.4(2) ?
C22A C10A C11A C16A . . . . 104.3(3) ?
C16A C11A C12A C13A . . . . -0.7(3) ?
C10A C11A C12A C13A . . . . 176.7(2) ?
C11A C12A C13A C14A . . . . -0.5(4) ?
C12A C13A C14A C15A . . . . 1.5(3) ?
C12A C13A C14A C17A . . . . -176.4(2) ?
C13A C14A C15A C16A . . . . -1.2(3) ?
C17A C14A C15A C16A . . . . 176.6(2) ?
C14A C15A C16A C11A . . . . 0.0(4) ?
C12A C11A C16A C15A . . . . 1.0(3) ?
C10A C11A C16A C15A . . . . -176.5(2) ?
C13A C14A C17A C18A . . . . 89.9(3) ?
C15A C14A C17A C18A . . . . -87.9(3) ?
C14A C17A C18A C20A . . . . 66.0(3) ?
C14A C17A C18A C19A . . . . -170.5(2) ?
C7B N1B N2B C9B . . . . 166.3(2) ?
C7B N1B N2B C8B . . . . -16.6(3) ?
C8B N3B N4B C9B . . . . -0.9(3) ?
C21B O1B C2B C1B . . . . -4.4(3) ?
C21B O1B C2B C3B . . . . 176.7(2) ?
C6B C1B C2B O1B . . . . -176.3(2) ?
C6B C1B C2B C3B . . . . 2.6(3) ?
O1B C2B C3B O2B . . . . -2.5(3) ?
C1B C2B C3B O2B . . . . 178.5(2) ?
O1B C2B C3B C4B . . . . 176.8(2) ?
C1B C2B C3B C4B . . . . -2.2(3) ?
O2B C3B C4B C5B . . . . 178.6(2) ?
C2B C3B C4B C5B . . . . -0.7(3) ?
C3B C4B C5B C6B . . . . 3.1(3) ?
C4B C5B C6B C1B . . . . -2.6(3) ?
C4B C5B C6B C7B . . . . 178.4(2) ?
C2B C1B C6B C5B . . . . -0.3(3) ?
C2B C1B C6B C7B . . . . 178.7(2) ?
N2B N1B C7B C6B . . . . -178.74(19) ?
C5B C6B C7B N1B . . . . -170.1(2) ?
C1B C6B C7B N1B . . . . 10.9(3) ?
N4B N3B C8B N2B . . . . 1.8(2) ?
N4B N3B C8B S1B . . . . -175.74(17) ?
C9B N2B C8B N3B . . . . -2.0(2) ?
N1B N2B C8B N3B . . . . -179.3(2) ?
C9B N2B C8B S1B . . . . 175.30(19) ?
N1B N2B C8B S1B . . . . -2.0(4) ?
N3B N4B C9B N2B . . . . -0.5(2) ?
N3B N4B C9B C10B . . . . -179.5(2) ?
C8B N2B C9B N4B . . . . 1.7(3) ?
N1B N2B C9B N4B . . . . 179.41(18) ?
C8B N2B C9B C10B . . . . -179.4(2) ?
N1B N2B C9B C10B . . . . -1.6(3) ?
N4B C9B C10B C22B . . . . -14.6(3) ?
N2B C9B C10B C22B . . . . 166.5(2) ?
N4B C9B C10B C11B . . . . 108.8(3) ?
N2B C9B C10B C11B . . . . -70.0(3) ?
C9B C10B C11B C16B . . . . 139.1(2) ?
C22B C10B C11B C16B . . . . -97.3(3) ?
C9B C10B C11B C12B . . . . -42.7(3) ?
C22B C10B C11B C12B . . . . 80.9(3) ?
C16B C11B C12B C13B . . . . -1.4(4) ?
C10B C11B C12B C13B . . . . -179.7(2) ?
C11B C12B C13B C14B . . . . 0.4(4) ?
C12B C13B C14B C15B . . . . 1.1(4) ?
C12B C13B C14B C17B . . . . -176.4(2) ?
C13B C14B C15B C16B . . . . -1.6(4) ?
C17B C14B C15B C16B . . . . 175.9(2) ?
C12B C11B C16B C15B . . . . 0.9(4) ?
C10B C11B C16B C15B . . . . 179.2(2) ?
C14B C15B C16B C11B . . . . 0.6(4) ?
C13B C14B C17B C18C . . . . -89.0(9) ?
C15B C14B C17B C18C . . . . 93.6(9) ?
C13B C14B C17B C18B . . . . -53.2(4) ?
C15B C14B C17B C18B . . . . 129.4(3) ?
C18C C17B C18B C19B . . . . 30.3(11) ?
C14B C17B C18B C19B . . . . -64.4(5) ?
C18C C17B C18B C20B . . . . -93.9(12) ?
C14B C17B C18B C20B . . . . 171.4(3) ?
C14B C17B C18C C19C . . . . 49.4(18) ?
C18B C17B C18C C19C . . . . -51.9(14) ?
C14B C17B C18C C20C . . . . 179.7(9) ?
C18B C17B C18C C20C . . . . 78.4(14) ?
